data_4342760
loop_
_publ_author_name
'Sotnik, Svetlana A.'
'Polunin, Ruslan A.'
'Kiskin, Mikhail A.'
'Kirillov, Alexander M.'
'Dorofeeva, Victoria N.'
'Gavrilenko, Konstantin S.'
'Eremenko, Igor L.'
'Novotortsev, Vladimir M.'
'Kolotilov, Sergey V.'

_publ_section_title
;
 Heterometallic Coordination Polymers Assembled from Trigonal Trinuclear
 Fe2Ni-Pivalate Blocks and Polypyridine Spacers: Topological Diversity,
 Sorption, and Catalytic Properties.
;
_journal_issue 11
_journal_name_full 'Inorganic chemistry'
_journal_page_first 5169
_journal_page_last 5181
_journal_paper_doi 10.1021/ic503061z
_journal_volume 54
_journal_year 2015
_chemical_formula_sum 'C135 H180 Fe4 N12 Ni2 O26'
_chemical_formula_weight 2727.73
_chemical_name_systematic
;
 ?
;
_space_group_IT_number 4
_symmetry_cell_setting monoclinic
_symmetry_space_group_name_Hall 'P 2yb'
_symmetry_space_group_name_H-M 'P 1 21 1'
_atom_sites_solution_hydrogens geom
_atom_sites_solution_primary direct
_atom_sites_solution_secondary difmap
_audit_creation_method SHELXL-97
_cell_angle_alpha 90.00
_cell_angle_beta 98.645(3)
_cell_angle_gamma 90.00
_cell_formula_units_Z 2
_cell_length_a 12.514(2)
_cell_length_b 60.998(9)
_cell_length_c 12.873(2)
_cell_measurement_temperature 296(2)
_cell_volume 9715(3)
_computing_cell_refinement 'Bruker SAINT'
_computing_data_collection 'Bruker APEX2'
_computing_data_reduction 'Bruker SAINT'
_computing_molecular_graphics 'Bruker SHELXTL'
_computing_publication_material 'Bruker SHELXTL'
_computing_structure_refinement 'SHELXL-97 (Sheldrick, 1997)'
_computing_structure_solution 'SHELXS-97 (Sheldrick, 1997)'
_diffrn_ambient_temperature 296(2)
_diffrn_measured_fraction_theta_full 0.995
_diffrn_measured_fraction_theta_max 0.995
_diffrn_measurement_device_type 'Bruker APEX-II CCD'
_diffrn_measurement_method '\f and \w scans'
_diffrn_radiation_monochromator graphite
_diffrn_radiation_source 'fine-focus sealed tube'
_diffrn_radiation_type MoK\a
_diffrn_radiation_wavelength 0.71073
_diffrn_reflns_av_R_equivalents 0.1245
_diffrn_reflns_av_sigmaI/netI 0.3081
_diffrn_reflns_limit_h_max 15
_diffrn_reflns_limit_h_min -15
_diffrn_reflns_limit_k_max 74
_diffrn_reflns_limit_k_min -71
_diffrn_reflns_limit_l_max 15
_diffrn_reflns_limit_l_min -12
_diffrn_reflns_number 42413
_diffrn_reflns_theta_full 25.69
_diffrn_reflns_theta_max 25.69
_diffrn_reflns_theta_min 0.67
_diffrn_standards_number 0
_exptl_absorpt_coefficient_mu 0.532
_exptl_absorpt_correction_type none
_exptl_crystal_colour yellow
_exptl_crystal_density_diffrn 0.933
_exptl_crystal_density_method 'not measured'
_exptl_crystal_description block
_exptl_crystal_F_000 2884
_exptl_crystal_size_max 0.20
_exptl_crystal_size_mid 0.15
_exptl_crystal_size_min 0.10
_platon_squeeze_details
;
;
_refine_diff_density_max 1.196
_refine_diff_density_min -0.502
_refine_diff_density_rms 0.096
_refine_ls_abs_structure_details 'Flack H D (1983), Acta Cryst. A39, 876-881'
_refine_ls_abs_structure_Flack 0.53(3)
_refine_ls_extinction_method none
_refine_ls_goodness_of_fit_ref 0.841
_refine_ls_hydrogen_treatment constr
_refine_ls_matrix_type full
_refine_ls_number_parameters 1237
_refine_ls_number_reflns 29160
_refine_ls_number_restraints 162
_refine_ls_restrained_S_all 0.907
_refine_ls_R_factor_all 0.2036
_refine_ls_R_factor_gt 0.1013
_refine_ls_shift/su_max 0.017
_refine_ls_shift/su_mean 0.000
_refine_ls_structure_factor_coef Fsqd
_refine_ls_weighting_details 'calc w=1/[\s^2^(Fo^2^)+(0.0988P)^2^+0.0000P] where P=(Fo^2^+2Fc^2^)/3'
_refine_ls_weighting_scheme calc
_refine_ls_wR_factor_gt 0.2270
_refine_ls_wR_factor_ref 0.2683
_reflns_number_gt 9751
_reflns_number_total 29160
_reflns_threshold_expression >2sigma(I)
_cod_data_source_file ic503061z_si_005.cif
_cod_data_source_block compound5
_cod_depositor_comments 'Adding full bibliography for 4342759--4342763.cif.'
_cod_original_cell_volume 9714(3)
_cod_original_sg_symbol_H-M P21
_cod_database_code 4342760

loop_
_symmetry_equiv_pos_as_xyz
'x, y, z'
'-x, y+1/2, -z'

loop_
_atom_site_label
_atom_site_type_symbol
_atom_site_fract_x
_atom_site_fract_y
_atom_site_fract_z
_atom_site_U_iso_or_equiv
_atom_site_adp_type
_atom_site_occupancy
_atom_site_symmetry_multiplicity
_atom_site_calc_flag
_atom_site_refinement_flags
_atom_site_disorder_assembly
_atom_site_disorder_group
C1 C 0.6734(13) 0.0633(3) 0.9329(14) 0.061(5) Uani 1 1 d D . .
C2 C 0.6621(15) 0.0804(3) 1.0209(12) 0.104(7) Uiso 1 1 d D . .
C2A C 0.5475(18) 0.0864(5) 1.024(2) 0.27(2) Uiso 1 1 d D . .
H2A1 H 0.5145 0.0912 0.9559 0.411 Uiso 1 1 calc R . .
H2A2 H 0.5446 0.0980 1.0741 0.411 Uiso 1 1 calc R . .
H2A3 H 0.5095 0.0738 1.0448 0.411 Uiso 1 1 calc R . .
C2B C 0.723(3) 0.1010(6) 0.987(3) 0.38(3) Uiso 1 1 d D . .
H2B1 H 0.6891 0.1059 0.9191 0.577 Uiso 1 1 calc R . .
H2B2 H 0.7972 0.0971 0.9829 0.577 Uiso 1 1 calc R . .
H2B3 H 0.7218 0.1125 1.0374 0.577 Uiso 1 1 calc R . .
C2C C 0.749(2) 0.0759(5) 1.1180(16) 0.208(15) Uiso 1 1 d D . .
H2C1 H 0.7440 0.0868 1.1710 0.312 Uiso 1 1 calc R . .
H2C2 H 0.8200 0.0766 1.0973 0.312 Uiso 1 1 calc R . .
H2C3 H 0.7384 0.0617 1.1458 0.312 Uiso 1 1 calc R . .
C3 C 0.8356(12) 0.0275(4) 0.768(2) 0.071(6) Uani 1 1 d D . .
C4 C 0.9605(17) 0.0245(3) 0.758(2) 0.152(10) Uiso 1 1 d D . .
C4A C 0.9769(16) -0.0013(3) 0.767(2) 0.121(10) Uani 1 1 d D . .
H4A1 H 0.9558 -0.0064 0.8316 0.182 Uiso 1 1 calc R . .
H4A2 H 1.0516 -0.0048 0.7663 0.182 Uiso 1 1 calc R . .
H4A3 H 0.9333 -0.0083 0.7088 0.182 Uiso 1 1 calc R . .
C4B C 1.013(5) 0.0400(9) 0.851(3) 0.46(4) Uiso 1 1 d D . .
H4B1 H 0.9994 0.0341 0.9173 0.686 Uiso 1 1 calc R . .
H4B2 H 0.9821 0.0544 0.8419 0.686 Uiso 1 1 calc R . .
H4B3 H 1.0898 0.0409 0.8515 0.686 Uiso 1 1 calc R . .
C4C C 0.985(3) 0.0303(5) 0.649(2) 0.205(15) Uiso 1 1 d D . .
H4C1 H 0.9574 0.0190 0.6000 0.307 Uiso 1 1 calc R . .
H4C2 H 1.0619 0.0315 0.6507 0.307 Uiso 1 1 calc R . .
H4C3 H 0.9515 0.0440 0.6268 0.307 Uiso 1 1 calc R . .
C5 C 0.4157(10) 0.0124(2) 0.9030(10) 0.033(3) Uiso 1 1 d . . .
C6 C 0.3370(15) 0.0133(4) 0.9854(15) 0.110(9) Uani 1 1 d D . .
C6A C 0.321(3) 0.0381(5) 1.006(3) 0.28(3) Uani 1 1 d D . .
H6A1 H 0.2948 0.0453 0.9405 0.421 Uiso 1 1 calc R . .
H6A2 H 0.3888 0.0444 1.0358 0.421 Uiso 1 1 calc R . .
H6A3 H 0.2696 0.0399 1.0534 0.421 Uiso 1 1 calc R . .
C6B C 0.3800(16) 0.0028(3) 1.0742(17) 0.097(7) Uiso 1 1 d . . .
H6B1 H 0.3306 0.0035 1.1243 0.146 Uiso 1 1 calc R . .
H6B2 H 0.4469 0.0097 1.1030 0.146 Uiso 1 1 calc R . .
H6B3 H 0.3933 -0.0123 1.0584 0.146 Uiso 1 1 calc R . .
C6C C 0.2335(17) 0.0008(4) 0.9439(18) 0.126(8) Uiso 1 1 d D . .
H6C1 H 0.1985 0.0077 0.8807 0.189 Uiso 1 1 calc R . .
H6C2 H 0.1859 0.0009 0.9958 0.189 Uiso 1 1 calc R . .
H6C3 H 0.2510 -0.0141 0.9290 0.189 Uiso 1 1 calc R . .
C7 C 0.5841(11) -0.0222(2) 0.7378(11) 0.037(3) Uiso 1 1 d . . .
C8 C 0.6236(13) -0.0445(3) 0.7030(13) 0.065(5) Uiso 1 1 d D . .
C8A C 0.702(2) -0.0553(5) 0.7903(17) 0.174(12) Uiso 1 1 d D . .
H8A1 H 0.7609 -0.0455 0.8128 0.261 Uiso 1 1 calc R . .
H8A2 H 0.7294 -0.0686 0.7644 0.261 Uiso 1 1 calc R . .
H8A3 H 0.6650 -0.0586 0.8486 0.261 Uiso 1 1 calc R . .
C8B C 0.5270(17) -0.0580(4) 0.6584(18) 0.126(9) Uiso 1 1 d D . .
H8B1 H 0.4809 -0.0496 0.6070 0.190 Uiso 1 1 calc R . .
H8B2 H 0.4877 -0.0622 0.7138 0.190 Uiso 1 1 calc R . .
H8B3 H 0.5508 -0.0709 0.6258 0.190 Uiso 1 1 calc R . .
C8C C 0.668(2) -0.0377(4) 0.6055(17) 0.165(11) Uiso 1 1 d D . .
H8C1 H 0.7337 -0.0296 0.6248 0.247 Uiso 1 1 calc R . .
H8C2 H 0.6160 -0.0287 0.5627 0.247 Uiso 1 1 calc R . .
H8C3 H 0.6823 -0.0506 0.5667 0.247 Uiso 1 1 calc R . .
C9 C 0.3963(12) 0.0657(3) 0.6537(12) 0.051(5) Uani 1 1 d D . .
C10 C 0.310(2) 0.0826(4) 0.676(2) 0.086(13) Uiso 0.50 1 d PD A 1
C10A C 0.3639(16) 0.1054(3) 0.6627(17) 0.119(8) Uiso 1 1 d D A 1
H10A H 0.3191 0.1168 0.6837 0.179 Uiso 1 1 calc R A 1
H10B H 0.3721 0.1074 0.5904 0.179 Uiso 1 1 calc R A 1
H10C H 0.4336 0.1058 0.7056 0.179 Uiso 1 1 calc R A 1
C10B C 0.294(4) 0.0765(8) 0.794(2) 0.19(3) Uiso 0.50 1 d PD A 1
H10D H 0.2479 0.0871 0.8194 0.285 Uiso 0.50 1 calc PR A 1
H10E H 0.3634 0.0766 0.8379 0.285 Uiso 0.50 1 calc PR A 1
H10F H 0.2626 0.0622 0.7950 0.285 Uiso 0.50 1 calc PR A 1
C10C C 0.206(3) 0.0772(6) 0.594(3) 0.31(2) Uiso 1 1 d D A 1
H10G H 0.1465 0.0860 0.6092 0.469 Uiso 1 1 calc R A 1
H10H H 0.1879 0.0620 0.5994 0.469 Uiso 1 1 calc R A 1
H10I H 0.2202 0.0803 0.5247 0.469 Uiso 1 1 calc R A 1
C10D C 0.325(3) 0.0847(4) 0.597(3) 0.500 Uiso 0.50 1 d PD A 2
C10E C 0.325(5) 0.0965(15) 0.489(5) 0.36(6) Uiso 0.50 1 d PD A 2
H10J H 0.2694 0.1075 0.4807 0.540 Uiso 0.50 1 calc PR A 2
H10K H 0.3109 0.0860 0.4334 0.540 Uiso 0.50 1 calc PR A 2
H10L H 0.3939 0.1033 0.4881 0.540 Uiso 0.50 1 calc PR A 2
C11 C 0.5728(14) 0.0318(3) 0.5005(11) 0.043(4) Uani 1 1 d . . .
C12 C 0.5812(15) 0.0252(3) 0.3862(15) 0.082(6) Uiso 1 1 d D . .
C12A C 0.564(2) 0.0017(4) 0.353(2) 0.144(10) Uiso 1 1 d . . .
H12A H 0.4972 -0.0035 0.3737 0.216 Uiso 1 1 calc R . .
H12B H 0.6226 -0.0071 0.3870 0.216 Uiso 1 1 calc R . .
H12C H 0.5595 0.0005 0.2785 0.216 Uiso 1 1 calc R . .
C12B C 0.488(2) 0.0381(5) 0.324(3) 0.223(16) Uiso 1 1 d D . .
H12D H 0.4211 0.0330 0.3426 0.334 Uiso 1 1 calc R . .
H12E H 0.4886 0.0359 0.2502 0.334 Uiso 1 1 calc R . .
H12F H 0.4972 0.0534 0.3401 0.334 Uiso 1 1 calc R . .
C12C C 0.6820(17) 0.0344(4) 0.3571(19) 0.134(9) Uiso 1 1 d D . .
H12G H 0.6836 0.0319 0.2838 0.202 Uiso 1 1 calc R . .
H12H H 0.7431 0.0274 0.3978 0.202 Uiso 1 1 calc R . .
H12I H 0.6848 0.0499 0.3710 0.202 Uiso 1 1 calc R . .
C14 C 0.4589(14) 0.3308(3) 1.0424(19) 0.500 Uiso 0.50 1 d PD B 2
C14A C 0.5060(18) 0.3147(4) 1.1303(12) 0.500 Uiso 1 1 d D C 1
H14A H 0.5441 0.3279 1.1182 0.750 Uiso 1 1 calc R C 1
H14B H 0.5556 0.3026 1.1384 0.750 Uiso 1 1 calc R C 1
H14C H 0.4737 0.3163 1.1930 0.750 Uiso 1 1 calc R C 1
C14B C 0.3420(14) 0.3285(3) 0.9842(15) 0.187(13) Uiso 1 1 d D C 1
H14D H 0.2940 0.3331 1.0316 0.281 Uiso 1 1 calc R C 1
H14E H 0.3006 0.3230 0.9207 0.281 Uiso 1 1 calc R C 1
H14F H 0.3846 0.3408 0.9680 0.281 Uiso 1 1 calc R C 1
C14C C 0.4170(16) 0.3103(3) 1.0360(12) 0.069(10) Uiso 0.50 1 d PD C 1
C14D C 0.4894(19) 0.3550(3) 1.068(3) 0.28(4) Uiso 0.50 1 d PD B 2
H14G H 0.4632 0.3592 1.1314 0.426 Uiso 0.50 1 calc PR B 2
H14H H 0.4573 0.3642 1.0112 0.426 Uiso 0.50 1 calc PR B 2
H14I H 0.5665 0.3566 1.0772 0.426 Uiso 0.50 1 calc PR B 2
C14E C 0.358(2) 0.2882(3) 1.046(2) 0.082(11) Uiso 0.50 1 d PD C 1
H14K H 0.4083 0.2776 1.0797 0.123 Uiso 0.50 1 calc PR C 1
H14L H 0.3288 0.2830 0.9768 0.123 Uiso 0.50 1 calc PR C 1
H14O H 0.3004 0.2903 1.0863 0.123 Uiso 0.50 1 calc PR C 1
C16 C 0.611(3) 0.3680(4) 0.846(2) 0.500 Uiso 0.50 1 d PD D 1
C16A C 0.705(3) 0.3796(14) 0.917(3) 0.500 Uiso 0.50 1 d PD D 1
H16A H 0.6765 0.3877 0.9711 0.750 Uiso 1 1 calc R D 1
H16B H 0.7408 0.3895 0.8759 0.750 Uiso 1 1 calc R D 1
H16C H 0.7552 0.3688 0.9494 0.750 Uiso 1 1 calc R D 1
C16B C 0.5776(17) 0.3811(3) 0.7413(16) 0.124(9) Uiso 1 1 d D D 1
H16D H 0.5132 0.3748 0.7028 0.186 Uiso 0.50 1 calc PR D 1
H16E H 0.6350 0.3804 0.6997 0.186 Uiso 0.50 1 calc PR D 1
H16F H 0.5643 0.3961 0.7574 0.186 Uiso 0.50 1 calc PR D 1
C16C C 0.510(2) 0.3642(3) 0.9046(17) 0.149 Uiso 0.50 1 d PD D 1
H16G H 0.4564 0.3558 0.8608 0.186 Uiso 0.50 1 calc PR D 1
H16H H 0.4800 0.3782 0.9196 0.186 Uiso 0.50 1 calc PR D 1
H16I H 0.5327 0.3565 0.9691 0.186 Uiso 0.50 1 calc PR D 1
C17 C 0.7413(12) 0.2576(3) 0.9911(13) 0.048(4) Uiso 1 1 d . . .
C18 C 0.730(3) 0.2395(3) 1.0782(17) 0.24(2) Uani 1 1 d D . .
C18A C 0.7265(15) 0.2160(3) 1.0384(14) 0.088(6) Uiso 1 1 d D . .
H18A H 0.7937 0.2126 1.0147 0.132 Uiso 1 1 calc R . .
H18B H 0.6683 0.2144 0.9812 0.132 Uiso 1 1 calc R . .
H18C H 0.7155 0.2062 1.0942 0.132 Uiso 1 1 calc R . .
C18B C 0.802(2) 0.2453(4) 1.172(2) 0.141(10) Uiso 1 1 d . . .
H18D H 0.7891 0.2603 1.1901 0.211 Uiso 1 1 calc R . .
H18E H 0.8752 0.2437 1.1596 0.211 Uiso 1 1 calc R . .
H18F H 0.7892 0.2358 1.2282 0.211 Uiso 1 1 calc R . .
C18C C 0.618(2) 0.2442(4) 1.119(2) 0.187(13) Uiso 1 1 d D . .
H18G H 0.6158 0.2592 1.1404 0.281 Uiso 1 1 calc R . .
H18H H 0.6125 0.2349 1.1783 0.281 Uiso 1 1 calc R . .
H18I H 0.5596 0.2412 1.0641 0.281 Uiso 1 1 calc R . .
C19 C 0.9005(12) 0.2954(3) 0.8187(13) 0.052(4) Uani 1 1 d . . .
C20 C 0.9932(14) 0.3050(3) 0.7693(14) 0.079(5) Uiso 1 1 d D . .
C20A C 1.0705(19) 0.2884(4) 0.7392(19) 0.124(8) Uiso 1 1 d . . .
H20A H 1.0318 0.2777 0.6930 0.187 Uiso 1 1 calc R . .
H20B H 1.1061 0.2811 0.8012 0.187 Uiso 1 1 calc R . .
H20C H 1.1234 0.2955 0.7040 0.187 Uiso 1 1 calc R . .
C20B C 1.0328(18) 0.3262(4) 0.824(2) 0.186(16) Uani 1 1 d D . .
H20D H 1.0912 0.3321 0.7922 0.279 Uiso 1 1 calc R . .
H20E H 1.0576 0.3233 0.8972 0.279 Uiso 1 1 calc R . .
H20F H 0.9747 0.3366 0.8180 0.279 Uiso 1 1 calc R . .
C20C C 0.939(2) 0.3073(5) 0.6529(18) 0.173(11) Uiso 1 1 d D . .
H20G H 0.9187 0.2931 0.6246 0.260 Uiso 1 1 calc R . .
H20H H 0.9883 0.3140 0.6125 0.260 Uiso 1 1 calc R . .
H20I H 0.8752 0.3163 0.6497 0.260 Uiso 1 1 calc R . .
C21 C 0.4687(17) 0.2567(3) 0.7112(17) 0.085(7) Uani 1 1 d D . .
C22 C 0.3891(15) 0.2377(3) 0.6781(17) 0.040(8) Uiso 0.50 1 d PD E 1
C22A C 0.419(3) 0.2278(7) 0.575(3) 0.31(5) Uiso 0.50 1 d PD E 1
H22A H 0.3720 0.2156 0.5534 0.470 Uiso 0.50 1 calc PR E 1
H22B H 0.4924 0.2230 0.5863 0.470 Uiso 0.50 1 calc PR E 1
H22C H 0.4095 0.2388 0.5207 0.470 Uiso 0.50 1 calc PR E 1
C22B C 0.418(3) 0.2198(4) 0.772(3) 0.108(17) Uiso 0.50 1 d PD E 1
H22D H 0.3761 0.2068 0.7558 0.162 Uiso 0.50 1 calc PR E 1
H22E H 0.4018 0.2259 0.8370 0.162 Uiso 0.50 1 calc PR E 1
H22F H 0.4936 0.2163 0.7801 0.162 Uiso 0.50 1 calc PR E 1
C22C C 0.2762(15) 0.2479(4) 0.6721(18) 0.136(9) Uiso 1 1 d D E 1
H22G H 0.2223 0.2371 0.6484 0.204 Uiso 1 1 calc R E 1
H22H H 0.2697 0.2600 0.6237 0.204 Uiso 1 1 calc R E 1
H22I H 0.2662 0.2531 0.7405 0.204 Uiso 1 1 calc R E 1
C22D C 0.3846(13) 0.2395(3) 0.7345(19) 0.026(6) Uiso 0.50 1 d PD E 2
C22E C 0.345(3) 0.2400(7) 0.843(2) 0.110(15) Uiso 0.50 1 d PD E 2
H22J H 0.3335 0.2549 0.8624 0.165 Uiso 0.50 1 calc PR E 2
H22K H 0.3985 0.2333 0.8947 0.165 Uiso 0.50 1 calc PR E 2
H22L H 0.2784 0.2320 0.8388 0.165 Uiso 0.50 1 calc PR E 2
C22F C 0.397(4) 0.2147(4) 0.720(4) 0.13(2) Uiso 0.50 1 d PD E 2
H22M H 0.4060 0.2116 0.6489 0.193 Uiso 0.50 1 calc PR E 2
H22N H 0.3345 0.2073 0.7368 0.193 Uiso 0.50 1 calc PR E 2
H22O H 0.4601 0.2096 0.7665 0.193 Uiso 0.50 1 calc PR E 2
C23 C 0.6364(15) 0.2918(3) 0.5612(12) 0.061(5) Uani 1 1 d D . .
C24 C 0.6432(18) 0.2933(3) 0.4402(16) 0.130(9) Uiso 1 1 d D . .
C24A C 0.5406(19) 0.2799(5) 0.386(2) 0.26(2) Uiso 1 1 d D . .
H24A H 0.4761 0.2863 0.4049 0.393 Uiso 1 1 calc R . .
H24B H 0.5464 0.2649 0.4089 0.393 Uiso 1 1 calc R . .
H24C H 0.5373 0.2804 0.3109 0.393 Uiso 1 1 calc R . .
C24B C 0.7467(17) 0.2837(4) 0.409(2) 0.173(12) Uiso 1 1 d D . .
H24D H 0.7507 0.2683 0.4265 0.260 Uiso 1 1 calc R . .
H24E H 0.8082 0.2911 0.4471 0.260 Uiso 1 1 calc R . .
H24F H 0.7461 0.2855 0.3352 0.260 Uiso 1 1 calc R . .
C24C C 0.6379(18) 0.3176(3) 0.4045(18) 0.122(8) Uiso 1 1 d D . .
H24G H 0.5726 0.3241 0.4208 0.184 Uiso 1 1 calc R . .
H24H H 0.6384 0.3183 0.3300 0.184 Uiso 1 1 calc R . .
H24I H 0.6992 0.3254 0.4404 0.184 Uiso 1 1 calc R . .
C25 C 0.3360(12) 0.3381(2) 0.6895(12) 0.049(4) Uiso 1 1 d D . .
H25 H 0.3734 0.3440 0.7509 0.058 Uiso 1 1 calc R . .
C26 C 0.2445(10) 0.3494(2) 0.6470(10) 0.034(4) Uani 1 1 d . . .
H26 H 0.2240 0.3622 0.6785 0.040 Uiso 1 1 calc R . .
C27 C 0.1828(10) 0.3411(2) 0.5540(10) 0.021(3) Uiso 1 1 d . . .
C28 C 0.2273(12) 0.3221(3) 0.5126(13) 0.047(4) Uiso 1 1 d . . .
H28 H 0.1954 0.3160 0.4493 0.056 Uiso 1 1 calc R . .
C29 C 0.3210(11) 0.3127(2) 0.5702(13) 0.059(5) Uani 1 1 d . . .
H29 H 0.3454 0.2997 0.5442 0.071 Uiso 1 1 calc R . .
C30 C 0.0858(10) 0.3502(2) 0.5049(10) 0.031(4) Uani 1 1 d . . .
C31 C 0.0427(11) 0.3693(2) 0.5479(10) 0.034(4) Uani 1 1 d . . .
H31 H 0.0796 0.3753 0.6095 0.041 Uiso 1 1 calc R . .
C32 C -0.0532(11) 0.3794(3) 0.5007(12) 0.044(4) Uani 1 1 d . . .
C33 C -0.0935(13) 0.3672(3) 0.4036(14) 0.054(5) Uani 1 1 d . . .
H33 H -0.1578 0.3722 0.3650 0.065 Uiso 1 1 calc R . .
C34 C -0.0515(11) 0.3513(2) 0.3686(10) 0.030(4) Uani 1 1 d . . .
C35 C -0.0982(9) 0.3982(2) 0.5482(11) 0.036(4) Uani 1 1 d . . .
C36 C -0.0624(12) 0.4071(3) 0.6429(12) 0.051(4) Uani 1 1 d . . .
H36 H -0.0013 0.4007 0.6809 0.061 Uiso 1 1 calc R . .
C37 C -0.1023(11) 0.4232(2) 0.6863(11) 0.039(4) Uiso 1 1 d . . .
H37 H -0.0665 0.4293 0.7482 0.046 Uiso 1 1 calc R . .
C38 C -0.2037(11) 0.4318(2) 0.6375(12) 0.039(4) Uani 1 1 d . . .
C39 C -0.2382(10) 0.4239(2) 0.5411(11) 0.035(4) Uani 1 1 d . . .
H39 H -0.3027 0.4295 0.5056 0.041 Uiso 1 1 calc R . .
C40 C -0.1908(13) 0.4094(3) 0.4945(16) 0.068(6) Uani 1 1 d . . .
H40 H -0.2162 0.4061 0.4247 0.082 Uiso 1 1 calc R . .
C41 C -0.3574(13) 0.4597(3) 0.6280(19) 0.093(8) Uani 1 1 d . . .
H41A H -0.3639 0.4747 0.6501 0.111 Uiso 1 1 calc R . .
H41B H -0.3575 0.4597 0.5526 0.111 Uiso 1 1 calc R . .
C42 C -0.4530(16) 0.4470(4) 0.652(2) 0.143(11) Uani 1 1 d . . .
H42A H -0.5182 0.4543 0.6212 0.215 Uiso 1 1 calc R . .
H42B H -0.4508 0.4460 0.7265 0.215 Uiso 1 1 calc R . .
H42C H -0.4515 0.4325 0.6228 0.215 Uiso 1 1 calc R . .
C43 C -0.2258(14) 0.4542(3) 0.8024(17) 0.124(10) Uani 1 1 d D . .
H43A H -0.2904 0.4577 0.8325 0.149 Uiso 1 1 calc R . .
H43B H -0.1903 0.4416 0.8381 0.149 Uiso 1 1 calc R . .
C44 C -0.1493(13) 0.4740(3) 0.8056(18) 0.119(9) Uani 1 1 d D . .
H44A H -0.1272 0.4784 0.8772 0.179 Uiso 1 1 calc R . .
H44B H -0.1861 0.4859 0.7669 0.179 Uiso 1 1 calc R . .
H44C H -0.0869 0.4700 0.7746 0.179 Uiso 1 1 calc R . .
C45 C 0.7539(12) 0.3361(3) 1.1259(13) 0.058(5) Uani 1 1 d D . .
H45 H 0.6843 0.3403 1.0967 0.070 Uiso 1 1 calc R . .
C46 C 0.8016(12) 0.3485(3) 1.2134(12) 0.045(4) Uiso 1 1 d . . .
H46 H 0.7720 0.3616 1.2318 0.053 Uiso 1 1 calc R . .
C47 C -0.1078(12) 0.3401(3) 0.2688(12) 0.041(4) Uani 1 1 d . . .
C48 C -0.0639(13) 0.3231(3) 0.2281(13) 0.058(5) Uiso 1 1 d . . .
H48 H 0.0006 0.3176 0.2640 0.070 Uiso 1 1 calc R . .
C49 C 0.8954(13) 0.3136(3) 1.1419(12) 0.068(6) Uani 1 1 d . . .
H49 H 0.9334 0.3021 1.1173 0.082 Uiso 1 1 calc R . .
C50 C 0.8398(14) 0.2381(2) 0.6261(17) 0.078(7) Uani 1 1 d . . .
H50 H 0.8604 0.2517 0.6035 0.093 Uiso 1 1 calc R . .
C51 C 0.8727(16) 0.2209(3) 0.5838(16) 0.085(6) Uiso 1 1 d . . .
H51 H 0.9110 0.2224 0.5276 0.102 Uiso 1 1 calc R . .
C52 C 0.8513(13) 0.1986(2) 0.6221(13) 0.063(5) Uiso 1 1 d D . .
C53 C 0.7738(14) 0.1983(3) 0.6825(14) 0.073(5) Uiso 1 1 d . . .
H53 H 0.7407 0.1851 0.6950 0.087 Uiso 1 1 calc R . .
C54 C 0.7421(14) 0.2176(2) 0.7269(14) 0.067(6) Uani 1 1 d . . .
H54 H 0.6951 0.2169 0.7763 0.081 Uiso 1 1 calc R . .
C55 C 0.9072(17) 0.1789(2) 0.5929(19) 0.145(11) Uani 1 1 d D . .
C57 C 1.0540(17) 0.1578(4) 0.5303(18) 0.120(11) Uani 1 1 d D . .
C58 C 0.988(2) 0.1389(4) 0.547(2) 0.207(19) Uani 1 1 d D . .
H58 H 1.0154 0.1250 0.5374 0.249 Uiso 1 1 calc R . .
C59 C 0.8930(18) 0.1407(2) 0.574(2) 0.130(12) Uani 1 1 d D . .
C60 C 1.1558(18) 0.1576(4) 0.495(2) 0.192(18) Uani 1 1 d D . .
C61 C 1.239(2) 0.1712(4) 0.540(2) 0.212(18) Uani 1 1 d D . .
H61 H 1.2247 0.1814 0.5897 0.254 Uiso 1 1 calc R . .
C62 C 1.344(2) 0.1705(6) 0.512(3) 0.46(5) Uani 1 1 d D . .
H62 H 1.3982 0.1800 0.5421 0.546 Uiso 1 1 calc R . .
C63 C 1.363(2) 0.1549(7) 0.440(3) 0.41(5) Uiso 1 1 d D . .
C64 C 1.283(2) 0.1420(5) 0.387(2) 0.27(2) Uani 1 1 d D . .
H64 H 1.2940 0.1337 0.3294 0.321 Uiso 1 1 calc R . .
C65 C 1.1848(19) 0.1417(4) 0.424(2) 0.150(11) Uani 1 1 d D . .
H65 H 1.1356 0.1307 0.4002 0.180 Uiso 1 1 calc R . .
C66 C 1.554(5) 0.1647(8) 0.457(4) 0.35(3) Uiso 1 1 d D . .
H66A H 1.5355 0.1647 0.5271 0.425 Uiso 1 1 calc R . .
H66B H 1.6202 0.1563 0.4595 0.425 Uiso 1 1 calc R . .
C67 C 1.582(3) 0.1886(8) 0.431(6) 0.54(6) Uani 1 1 d D . .
H67A H 1.6385 0.1939 0.4844 0.813 Uiso 1 1 calc R . .
H67B H 1.5190 0.1977 0.4304 0.813 Uiso 1 1 calc R . .
H67C H 1.6059 0.1892 0.3641 0.813 Uiso 1 1 calc R . .
C68 C 1.480(4) 0.1326(9) 0.306(5) 0.500 Uiso 1 1 d D . .
H68A H 1.4156 0.1314 0.2539 0.600 Uiso 1 1 calc R . .
H68B H 1.5404 0.1361 0.2699 0.600 Uiso 1 1 calc R . .
C69 C 1.501(3) 0.1103(8) 0.364(4) 0.44(5) Uani 1 1 d D . .
H69A H 1.5144 0.0992 0.3151 0.662 Uiso 1 1 calc R . .
H69B H 1.4393 0.1064 0.3961 0.662 Uiso 1 1 calc R . .
H69C H 1.5632 0.1117 0.4178 0.662 Uiso 1 1 calc R . .
C70 C 0.6879(13) 0.1042(3) 0.6724(13) 0.058(5) Uiso 1 1 d . . .
H70 H 0.6345 0.1050 0.7154 0.070 Uiso 1 1 calc R . .
C71 C 0.7371(14) 0.1242(3) 0.6555(14) 0.075(5) Uiso 1 1 d . . .
H71 H 0.7110 0.1375 0.6759 0.091 Uiso 1 1 calc R . .
C72 C 0.8377(15) 0.1225(3) 0.6007(15) 0.079(5) Uiso 1 1 d . . .
C73 C 0.8418(15) 0.1015(3) 0.5478(16) 0.095(6) Uani 1 1 d . . .
H73 H 0.8862 0.1003 0.4963 0.114 Uiso 1 1 calc R . .
C74 C 0.7810(13) 0.0827(3) 0.5708(13) 0.059(5) Uani 1 1 d . . .
H74 H 0.7924 0.0691 0.5414 0.071 Uiso 1 1 calc R . .
C75 C 0.8299(12) 0.0078(3) 1.0662(12) 0.072(6) Uani 1 1 d . . .
H75 H 0.8648 0.0194 1.0384 0.087 Uiso 1 1 calc R . .
C76 C 0.8789(12) -0.0021(2) 1.1555(11) 0.039(4) Uiso 1 1 d . . .
H76 H 0.9470 0.0027 1.1857 0.047 Uiso 1 1 calc R . .
C77 C 0.8311(12) -0.0192(2) 1.2033(13) 0.041(4) Uani 1 1 d . . .
C78 C 0.7249(13) -0.0251(2) 1.1570(12) 0.065(5) Uani 1 1 d . . .
H78 H 0.6854 -0.0352 1.1901 0.078 Uiso 1 1 calc R . .
C79 C 0.6795(14) -0.0156(2) 1.0595(11) 0.059(5) Uani 1 1 d . . .
H79 H 0.6139 -0.0207 1.0243 0.071 Uiso 1 1 calc R . .
C80 C 0.8716(13) -0.0277(3) 1.3047(13) 0.052(5) Uani 1 1 d . . .
C81 C 0.8283(10) -0.0486(2) 1.3477(10) 0.031(3) Uani 1 1 d . . .
H81 H 0.7672 -0.0554 1.3121 0.037 Uiso 1 1 calc R . .
C82 C 0.8799(11) -0.0569(2) 1.4379(11) 0.035(3) Uiso 1 1 d . . .
C83 C 0.9648(11) -0.0475(2) 1.4872(11) 0.031(4) Uiso 1 1 d . . .
H83 H 0.9966 -0.0531 1.5516 0.037 Uiso 1 1 calc R . .
C84 C 1.0110(12) -0.0289(2) 1.4459(12) 0.034(4) Uiso 1 1 d . . .
C85 C 0.2683(11) -0.0148(2) 0.6385(11) 0.031(4) Uiso 1 1 d . . .
H85 H 0.3099 -0.0206 0.6979 0.037 Uiso 1 1 calc R . .
C86 C 1.1744(12) -0.0265(3) 1.5921(12) 0.043(4) Uiso 1 1 d . . .
H86 H 1.1529 -0.0394 1.6211 0.051 Uiso 1 1 calc R . .
C87 C 1.1176(13) -0.0177(3) 1.5025(12) 0.049(5) Uani 1 1 d . . .
C88 C 1.1540(12) 0.0010(3) 1.4613(13) 0.067(6) Uani 1 1 d . . .
H88 H 1.1142 0.0072 1.4018 0.081 Uiso 1 1 calc R . .
C89 C 1.2473(10) 0.0106(2) 1.5059(10) 0.029(3) Uiso 1 1 d . . .
H89 H 1.2768 0.0219 1.4711 0.035 Uiso 1 1 calc R . .
C90 C 0.8279(12) -0.0765(2) 1.4815(11) 0.034(3) Uani 1 1 d . . .
C91 C 0.8751(12) -0.0844(2) 1.5809(13) 0.042(4) Uani 1 1 d . . .
H91 H 0.9392 -0.0785 1.6156 0.051 Uiso 1 1 calc R . .
C92 C 0.8177(18) -0.1030(3) 1.630(2) 0.116(11) Uani 1 1 d . . .
H92 H 0.8463 -0.1080 1.6963 0.140 Uiso 1 1 calc R . .
C93 C 0.7257(13) -0.1125(3) 1.5787(16) 0.064(6) Uani 1 1 d . . .
C94 C 0.6819(17) -0.1030(3) 1.4781(14) 0.078(6) Uani 1 1 d . . .
H94 H 0.6180 -0.1085 1.4412 0.093 Uiso 1 1 calc R . .
C95 C 0.7353(13) -0.0852(3) 1.4343(12) 0.063(5) Uani 1 1 d . . .
H95 H 0.7039 -0.0794 1.3701 0.075 Uiso 1 1 calc R . .
C96 C 0.693(3) -0.1247(4) 1.8091(16) 0.206(17) Uani 1 1 d D . .
H96A H 0.7263 -0.1293 1.8775 0.310 Uiso 1 1 calc R . .
H96B H 0.6156 -0.1262 1.8039 0.310 Uiso 1 1 calc R . .
H96C H 0.7100 -0.1096 1.7986 0.310 Uiso 1 1 calc R . .
C97 C 0.734(2) -0.1388(5) 1.7248(18) 0.169(13) Uiso 1 1 d D . .
H97A H 0.7122 -0.1540 1.7303 0.203 Uiso 1 1 calc R . .
H97B H 0.8117 -0.1381 1.7304 0.203 Uiso 1 1 calc R . .
C98 C 0.5775(13) -0.1378(2) 1.5748(13) 0.066(5) Uani 1 1 d D . .
H98A H 0.5696 -0.1519 1.6073 0.080 Uiso 1 1 calc R . .
H98B H 0.5779 -0.1402 1.5004 0.080 Uiso 1 1 calc R . .
C99 C 0.4824(13) -0.1234(3) 1.5892(15) 0.086(6) Uani 1 1 d D . .
H99A H 0.4170 -0.1299 1.5542 0.129 Uiso 1 1 calc R . .
H99B H 0.4916 -0.1092 1.5598 0.129 Uiso 1 1 calc R . .
H99C H 0.4784 -0.1220 1.6628 0.129 Uiso 1 1 calc R . .
N1 N 0.7326(9) 0.00138(19) 1.0167(9) 0.043(3) Uiso 1 1 d . . .
N2 N 0.2983(10) 0.00371(18) 0.6017(10) 0.051(4) Uani 1 1 d . . .
N3 N 0.9717(10) -0.0197(2) 1.3545(10) 0.041(3) Uiso 1 1 d . . .
N4 N 0.6773(11) -0.1283(3) 1.6196(11) 0.092(6) Uani 1 1 d D . .
N5 N 0.7789(10) 0.2374(2) 0.6992(10) 0.050(3) Uani 1 1 d . E .
N6 N 0.7048(11) 0.08518(16) 0.6381(10) 0.051(4) Uani 1 1 d . A .
N7 N 0.8488(11) 0.1593(2) 0.5933(11) 0.072(4) Uiso 1 1 d D . .
N8 N 1.464(4) 0.1516(9) 0.387(4) 0.38(3) Uiso 1 1 d D . .
N9 N 0.3776(9) 0.32044(18) 0.6569(9) 0.030(3) Uiso 1 1 d . E .
N10 N 0.7941(11) 0.3200(2) 1.0818(11) 0.062(4) Uani 1 1 d . . .
N11 N 0.0375(8) 0.34108(17) 0.4149(8) 0.026(3) Uani 1 1 d . . .
N12 N -0.2517(13) 0.4505(2) 0.6811(12) 0.071(4) Uani 1 1 d . . .
O1 O 0.6850(9) 0.04536(16) 0.9566(7) 0.053(3) Uani 1 1 d D . .
O1M O 0.5814(7) 0.03014(13) 0.7530(7) 0.039(2) Uani 1 1 d . A .
O2 O 0.6649(10) 0.07180(17) 0.8380(9) 0.061(3) Uani 1 1 d D A .
O2M O 0.6501(7) 0.29206(14) 0.8096(7) 0.033(2) Uani 1 1 d . E .
O3 O 0.7981(8) 0.0176(2) 0.8286(9) 0.068(4) Uani 1 1 d . . .
O4 O 0.7913(8) 0.04383(18) 0.7146(8) 0.048(3) Uani 1 1 d . A .
O5 O 0.5174(6) 0.01407(13) 0.9398(6) 0.028(2) Uani 1 1 d . . .
O6 O 0.3807(7) 0.01320(14) 0.8101(7) 0.039(2) Uiso 1 1 d . A .
O7 O 0.6293(9) -0.01444(17) 0.8238(8) 0.059(3) Uani 1 1 d . . .
O8 O 0.5022(7) -0.01307(14) 0.6839(8) 0.048(3) Uani 1 1 d . A .
O9 O 0.3680(7) 0.04692(18) 0.6530(8) 0.057(3) Uani 1 1 d . A .
O10 O 0.4958(9) 0.07248(16) 0.6654(9) 0.056(3) Uani 1 1 d . A .
O11 O 0.4971(9) 0.01967(18) 0.5300(8) 0.068(3) Uani 1 1 d . A .
O12 O 0.6243(8) 0.04531(15) 0.5494(8) 0.047(3) Uani 1 1 d . A .
O13 O 0.4613(14) 0.3176(2) 0.8642(11) 0.069(7) Uiso 0.50 1 d PD B 2
O13A O 0.4476(12) 0.30734(19) 0.8654(10) 0.032(5) Uiso 0.50 1 d PD C 1
O14 O 0.5949(12) 0.3173(2) 0.9922(15) 0.133(12) Uiso 0.50 1 d PD B 2
O14A O 0.5770(12) 0.3072(2) 1.0059(13) 0.100 Uiso 0.50 1 d PD C 1
O15 O 0.5828(8) 0.33573(16) 0.7435(8) 0.043(3) Uiso 1 1 d . D .
O16 O 0.7049(8) 0.33620(16) 0.8840(8) 0.050(3) Uiso 1 1 d . D .
O17 O 0.7522(10) 0.27674(17) 1.0157(9) 0.085(4) Uani 1 1 d . B .
O18 O 0.7284(8) 0.25055(15) 0.8972(8) 0.051(3) Uani 1 1 d . E .
O19 O 0.8661(8) 0.30560(19) 0.8927(9) 0.069(3) Uani 1 1 d . B .
O20 O 0.8618(8) 0.27694(16) 0.7760(10) 0.066(4) Uani 1 1 d . E .
O21 O 0.5628(8) 0.25073(18) 0.7292(9) 0.055(3) Uani 1 1 d . E .
O22 O 0.4400(8) 0.27686(17) 0.7169(9) 0.070(4) Uani 1 1 d . E .
O23 O 0.6926(10) 0.27662(18) 0.6103(9) 0.060(3) Uani 1 1 d . E .
O24 O 0.5669(8) 0.3022(2) 0.5948(7) 0.059(3) Uani 1 1 d . E .
Fe1 Fe 0.65026(16) 0.01695(3) 0.87563(16) 0.0380(5) Uani 1 1 d . . .
Fe2 Fe 0.63797(16) 0.05560(3) 0.69802(16) 0.0385(5) Uani 1 1 d . . .
Fe3 Fe 0.72123(15) 0.30471(3) 0.93626(16) 0.0378(5) Uani 1 1 d D . .
Fe4 Fe 0.70895(15) 0.26613(3) 0.75882(15) 0.0342(5) Uani 1 1 d . . .
Ni1 Ni 0.45067(15) 0.01788(3) 0.67712(15) 0.0452(5) Uani 1 1 d . . .
Ni2 Ni 0.52360(15) 0.30413(3) 0.73820(16) 0.0458(5) Uani 1 1 d D . .
C13 C 0.5112(13) 0.3236(3) 0.9476(12) 0.500 Uiso 0.50 1 d PD B 2
C15 C 0.6446(11) 0.34409(18) 0.8157(11) 0.059(5) Uiso 1 1 d D . .
C16E C 0.732(2) 0.3818(4) 0.8635(19) 0.046(7) Uiso 0.50 1 d PD D 2
H16J H 0.6801 0.3848 0.9098 0.069 Uiso 0.50 1 calc PR D 2
H16K H 0.7534 0.3952 0.8343 0.069 Uiso 0.50 1 calc PR D 2
H16L H 0.7938 0.3747 0.9021 0.069 Uiso 0.50 1 calc PR D 2
C16D C 0.6791(15) 0.3664(3) 0.7727(15) 0.020(6) Uiso 0.50 1 d PD D 2
C16F C 0.759(2) 0.3627(6) 0.700(3) 0.081(11) Uiso 0.50 1 d PD . .
H16M H 0.7265 0.3537 0.6422 0.122 Uiso 0.50 1 calc PR D 2
H16N H 0.8211 0.3554 0.7367 0.122 Uiso 0.50 1 calc PR D 2
H16O H 0.7797 0.3765 0.6739 0.122 Uiso 0.50 1 calc PR D 2
C13A C 0.4955(13) 0.3073(2) 0.9535(12) 0.022(5) Uiso 0.50 1 d PD C 1
C56 C 1.0157(18) 0.1785(4) 0.5555(17) 0.139(11) Uani 1 1 d D . .
H56 H 1.0551 0.1912 0.5494 0.167 Uiso 1 1 calc R . .

loop_
_atom_site_aniso_label
_atom_site_aniso_U_11
_atom_site_aniso_U_22
_atom_site_aniso_U_33
_atom_site_aniso_U_23
_atom_site_aniso_U_13
_atom_site_aniso_U_12
C1 0.047(10) 0.068(13) 0.063(13) -0.027(10) -0.006(9) -0.029(10)
C3 0.018(10) 0.077(15) 0.12(2) -0.040(13) 0.033(11) -0.003(10)
C4A 0.085(15) 0.069(14) 0.22(3) 0.091(16) 0.054(16) 0.045(12)
C6 0.067(13) 0.22(3) 0.058(13) -0.040(16) 0.052(11) -0.030(16)
C6A 0.20(4) 0.35(5) 0.34(5) -0.21(4) 0.19(4) -0.01(3)
C9 0.033(10) 0.060(12) 0.053(11) 0.030(9) -0.017(8) -0.001(9)
C11 0.070(12) 0.045(10) 0.021(9) 0.011(7) 0.026(8) -0.001(9)
C18 0.63(7) 0.074(15) 0.050(16) -0.002(10) 0.15(3) 0.072
C19 0.030(9) 0.079(13) 0.045(11) 0.003(9) -0.002(8) 0.014(9)
C20B 0.088(18) 0.18(3) 0.31(4) -0.14(3) 0.12(2) -0.050(18)
C21 0.089(16) 0.025(11) 0.15(2) 0.013(11) 0.047(15) -0.027(12)
C23 0.064(12) 0.068(12) 0.047(12) 0.017(9) -0.006(10) 0.019(11)
C26 0.023(7) 0.018(7) 0.052(9) -0.022(6) -0.021(6) 0.005(6)
C29 0.031(8) 0.047(10) 0.089(13) -0.014(8) -0.027(8) 0.024(7)
C30 0.015(7) 0.051(9) 0.022(8) -0.006(6) -0.008(6) 0.004(6)
C31 0.039(8) 0.024(7) 0.032(8) 0.001(6) -0.022(6) 0.020(6)
C32 0.026(8) 0.051(10) 0.052(10) 0.013(7) -0.008(7) -0.010(7)
C33 0.040 0.041(10) 0.083(13) 0.010 0.015 0.018
C34 0.024(8) 0.045(9) 0.019(8) -0.027(6) -0.007(6) 0.009(7)
C35 0.004(7) 0.053(10) 0.050(10) 0.001(8) -0.002(6) -0.001(7)
C36 0.043(10) 0.058(11) 0.043(10) -0.012(8) -0.019(8) -0.006(9)
C38 0.029(8) 0.028(8) 0.064(11) -0.011(7) 0.020(8) 0.007(7)
C39 0.015(7) 0.040(9) 0.042(10) -0.014(7) -0.018(7) 0.006(7)
C40 0.044(11) 0.047(11) 0.098(15) -0.015(10) -0.043(10) 0.021(9)
C41 0.024(10) 0.083(15) 0.17(2) -0.028(14) 0.013(13) 0.024(11)
C42 0.047(14) 0.15(2) 0.22(3) 0.02(2) -0.003(16) 0.046(16)
C43 0.068(14) 0.118(18) 0.17(2) -0.124(17) -0.033(14) 0.043(14)
C44 0.031(10) 0.15(2) 0.18(2) -0.072(18) 0.025(13) -0.016(13)
C45 0.038(10) 0.055(12) 0.070(13) -0.021(9) -0.030(9) 0.021(9)
C47 0.030(8) 0.050(10) 0.047(10) 0.018 0.020 0.016(7)
C49 0.061(11) 0.074(12) 0.052(11) -0.038(9) -0.045(9) 0.032(10)
C50 0.077(14) 0.017(9) 0.15(2) 0.000(10) 0.055(14) 0.014(9)
C54 0.100(14) 0.036(9) 0.083(13) -0.016(8) 0.070(11) -0.014(9)
C55 0.098(16) 0.017(10) 0.33(4) 0.051(15) 0.080 0.021(11)
C57 0.15(3) 0.044(13) 0.19(3) -0.016(14) 0.09(2) -0.007(15)
C58 0.16(3) 0.17(3) 0.33(5) -0.15(3) 0.16(3) -0.11(2)
C59 0.13(2) 0.014(9) 0.29(3) -0.006(13) 0.17(2) 0.006(11)
C60 0.11(2) 0.100 0.40(5) -0.09(3) 0.13(3) -0.079(16)
C61 0.19(3) 0.23(4) 0.21(4) -0.08(3) 0.00(3) -0.13(3)
C62 0.18(5) 0.45(9) 0.75(14) -0.25(10) 0.13(7) -0.19(6)
C64 0.09(2) 0.47(7) 0.26(5) -0.10(5) 0.07(3) 0.03(3)
C65 0.14(3) 0.11(2) 0.22(3) -0.01(2) 0.07(2) 0.027(19)
C67 0.28(7) 0.72(15) 0.70(14) 0.23(12) 0.32(9) 0.28(9)
C69 0.20(4) 0.64(10) 0.47(8) -0.48(8) 0.03(5) -0.04(5)
C73 0.085(15) 0.100 0.110(17) -0.048(12) 0.046(13) -0.037(13)
C74 0.065(12) 0.045(10) 0.072(13) 0.003(8) 0.025(10) -0.025(9)
C75 0.052(10) 0.113(15) 0.042(10) 0.048(10) -0.025(8) -0.060(11)
C77 0.034(9) 0.021(8) 0.057(11) 0.001(7) -0.023(7) 0.004(7)
C78 0.078(12) 0.051(10) 0.051(11) 0.009(8) -0.042(9) -0.033(9)
C79 0.095(13) 0.026(8) 0.042(10) 0.010(7) -0.037(9) -0.032(9)
C80 0.051(10) 0.062(11) 0.041(11) -0.010(8) -0.004(8) -0.018(9)
C81 0.021(7) 0.028(7) 0.040(9) -0.006(6) -0.011(6) -0.018(6)
C87 0.051(10) 0.056(10) 0.031(9) 0.002(7) -0.023(7) -0.033(8)
C88 0.040(9) 0.061(11) 0.086(13) 0.052(9) -0.038(9) -0.029(8)
C90 0.045(9) 0.031(8) 0.028(9) -0.002(6) 0.011(7) -0.003(7)
C91 0.033(9) 0.034(9) 0.070(12) -0.006(8) 0.039(9) -0.011(7)
C92 0.091(17) 0.065(14) 0.21(3) 0.100(16) 0.070(18) 0.058(13)
C93 0.020(9) 0.078(13) 0.092(16) -0.034(11) 0.003(9) -0.030(9)
C94 0.130(18) 0.044(11) 0.049(12) -0.003(8) -0.021(12) -0.033(11)
C95 0.064(12) 0.068(12) 0.044(11) 0.016(9) -0.034(9) -0.035(10)
C96 0.29(4) 0.085(19) 0.21(4) 0.07(2) -0.07(3) -0.04(2)
C98 0.089(14) 0.044(10) 0.058(12) 0.014(8) -0.015(10) -0.036(11)
C99 0.060(13) 0.106(16) 0.095(16) -0.017(12) 0.019(11) 0.008(13)
N2 0.054(8) 0.025(6) 0.064(9) 0.031(6) -0.028(6) -0.025(6)
N4 0.050(9) 0.109(13) 0.100(13) 0.063(10) -0.047(9) -0.066(9)
N5 0.047(8) 0.054(9) 0.051(9) -0.001(6) 0.014(7) 0.005(7)
N6 0.078(10) 0.010 0.073(10) 0.010 0.038(8) 0.012
N10 0.053(9) 0.041(8) 0.077(11) 0.006(7) -0.044(7) 0.011(7)
N11 0.025(6) 0.020(6) 0.029(7) 0.001(4) -0.012(5) -0.006(5)
N12 0.098(13) 0.047(9) 0.070(11) 0.004(8) 0.019(9) 0.008(9)
O1 0.099(9) 0.031(6) 0.021(6) 0.002(5) -0.018(5) -0.019(7)
O1M 0.048(6) 0.016(5) 0.045(6) 0.003(4) -0.013(5) -0.018(5)
O2 0.078(9) 0.033(6) 0.073(10) -0.020(6) 0.011(7) -0.023(6)
O2M 0.027(5) 0.033(5) 0.038(6) -0.005(4) -0.001(4) 0.000(5)
O3 0.015(6) 0.115(10) 0.074(9) 0.030(8) 0.006(5) 0.011(7)
O4 0.036(6) 0.058(7) 0.048(7) -0.008(6) 0.000(5) 0.003(6)
O5 0.033(5) 0.043(5) 0.009(4) 0.010(4) 0.002(3) -0.003(4)
O7 0.085(8) 0.059(7) 0.028(6) -0.001(5) -0.007(6) 0.005(6)
O8 0.030(5) 0.030(5) 0.077(8) -0.009(5) -0.016(5) -0.008(4)
O9 0.030(6) 0.043(7) 0.092(9) 0.024(6) -0.010(6) -0.006(5)
O10 0.055(8) 0.035(6) 0.073(9) 0.002(5) -0.008(6) -0.003(6)
O11 0.091(8) 0.058(7) 0.044(7) 0.002(6) -0.027(6) -0.037(7)
O12 0.071(8) 0.032(6) 0.038(7) -0.014(5) 0.011(6) -0.035(6)
O17 0.120(11) 0.028(6) 0.090(10) -0.013(6) -0.037(8) 0.028(7)
O18 0.056(7) 0.040(6) 0.053(8) 0.000(5) -0.005(6) 0.018(5)
O19 0.046(6) 0.087(8) 0.070(8) -0.053(7) -0.004(6) 0.008(7)
O20 0.052(7) 0.032(6) 0.115(10) -0.043(6) 0.010(7) 0.005(6)
O21 0.026(6) 0.048(7) 0.090(10) -0.022(6) 0.000(6) 0.000(6)
O22 0.063(8) 0.023(6) 0.115(11) 0.009(6) -0.016(7) -0.032(6)
O23 0.080(8) 0.053(7) 0.044(8) -0.005(5) 0.000(6) 0.025(7)
O24 0.048(6) 0.103(9) 0.029(6) 0.014(6) 0.011(5) 0.027(7)
Fe1 0.0359(12) 0.0382(12) 0.0360(13) -0.0003(11) -0.0069(10) -0.0059(11)
Fe2 0.0369(12) 0.0343(12) 0.0431(14) -0.0056(10) 0.0021(10) -0.0051(11)
Fe3 0.0323(11) 0.0358(12) 0.0411(13) -0.0004(11) -0.0083(10) 0.0060(11)
Fe4 0.0348(12) 0.0271(11) 0.0389(13) 0.0005(9) -0.0008(10) 0.0014(10)
Ni1 0.0415(12) 0.0397(11) 0.0495(13) -0.0004(10) -0.0098(10) -0.0024(11)
Ni2 0.0432(12) 0.0375(11) 0.0529(13) -0.0065(10) -0.0048(10) 0.0039(11)
C56 0.14(2) 0.086(18) 0.21(3) 0.029(18) 0.11(2) 0.035(17)

loop_
_atom_type_symbol
_atom_type_description
_atom_type_scat_dispersion_real
_atom_type_scat_dispersion_imag
_atom_type_scat_source
C C 0.0033 0.0016 'International Tables Vol C Tables 4.2.6.8 and 6.1.1.4'
H H 0.0000 0.0000 'International Tables Vol C Tables 4.2.6.8 and 6.1.1.4'
N N 0.0061 0.0033 'International Tables Vol C Tables 4.2.6.8 and 6.1.1.4'
O O 0.0106 0.0060 'International Tables Vol C Tables 4.2.6.8 and 6.1.1.4'
Fe Fe 0.3463 0.8444 'International Tables Vol C Tables 4.2.6.8 and 6.1.1.4'
Ni Ni 0.3393 1.1124 'International Tables Vol C Tables 4.2.6.8 and 6.1.1.4'

loop_
_geom_angle_atom_site_label_1
_geom_angle_atom_site_label_2
_geom_angle_atom_site_label_3
_geom_angle
_geom_angle_site_symmetry_1
_geom_angle_site_symmetry_3
O1 C1 O2 128.2(13) . .
O1 C1 C2 118.0(16) . .
O2 C1 C2 113.8(15) . .
C2A C2 C2C 125.8(15) . .
C2A C2 C1 112.2(14) . .
C2C C2 C1 109.6(13) . .
C2A C2 C2B 109.1(15) . .
C2C C2 C2B 92.8(13) . .
C1 C2 C2B 103(2) . .
O3 C3 O4 125.8(14) . .
O3 C3 C4 120(2) . .
O4 C3 C4 113.3(19) . .
C4C C4 C4A 105(2) . .
C4C C4 C4B 116.0(18) . .
C4A C4 C4B 120(3) . .
C4C C4 C3 112(2) . .
C4A C4 C3 103.1(16) . .
C4B C4 C3 100(3) . .
O6 C5 O5 123.3(11) . .
O6 C5 C6 120.0(13) . .
O5 C5 C6 115.9(12) . .
C6B C6 C6C 105.7(19) . .
C6B C6 C5 110.4(18) . .
C6C C6 C5 109.6(15) . .
C6B C6 C6A 111(2) . .
C6C C6 C6A 115(2) . .
C5 C6 C6A 104.9(16) . .
O7 C7 O8 122.2(13) . .
O7 C7 C8 117.9(13) . .
O8 C7 C8 119.7(13) . .
C8C C8 C8B 101.9(17) . .
C8C C8 C8A 117.1(15) . .
C8B C8 C8A 115.8(18) . .
C8C C8 C7 100.2(15) . .
C8B C8 C7 108.8(14) . .
C8A C8 C7 111.5(17) . .
O9 C9 O10 125.6(14) . .
O9 C9 C10 114.9(16) . .
O10 C9 C10 116.8(17) . .
O9 C9 C10D 123.6(17) . .
O10 C9 C10D 106.7(18) . .
C10 C9 C10D 40(2) . .
C9 C10 C10A 103.9(17) . .
C9 C10 C10C 105(2) . .
C10A C10 C10C 115.8(17) . .
C9 C10 C10B 102(3) . .
C10A C10 C10B 115.3(17) . .
C10C C10 C10B 112.4(16) . .
C10E C10D C9 133(5) . .
O12 C11 O11 127.5(13) . .
O12 C11 C12 125.7(15) . .
O11 C11 C12 106.8(14) . .
C12C C12 C12A 112.6(19) . .
C12C C12 C12B 107(2) . .
C12A C12 C12B 106(2) . .
C12C C12 C11 109.1(17) . .
C12A C12 C11 119.0(17) . .
C12B C12 C11 102.3(19) . .
C13 C14 C14D 108.8(14) . .
C14B C14C C14A 122.6(11) . .
C14B C14C C14E 113.2(13) . .
C14A C14C C14E 112.5(12) . .
C14B C14C C13A 101.3(9) . .
C14A C14C C13A 95.9(11) . .
C14E C14C C13A 107.7(12) . .
C16A C16 C16B 110.8(17) . .
C16A C16 C16C 111.7(18) . .
C16B C16 C16C 111.0(18) . .
C16A C16 C15 111(4) . .
C16B C16 C15 107.8(16) . .
C16C C16 C15 104.3(16) . .
O17 C17 O18 124.7(15) . .
O17 C17 C18 120.1(16) . .
O18 C17 C18 115.0(14) . .
C18B C18 C18A 120(2) . .
C18B C18 C18C 98.5(17) . .
C18A C18 C18C 107.4(17) . .
C18B C18 C17 108(2) . .
C18A C18 C17 114.6(15) . .
C18C C18 C17 107(2) . .
O19 C19 O20 126.2(15) . .
O19 C19 C20 119.6(16) . .
O20 C19 C20 114.3(15) . .
C20A C20 C20B 121.4(17) . .
C20A C20 C19 114.3(16) . .
C20B C20 C19 110.4(16) . .
C20A C20 C20C 91.1(17) . .
C20B C20 C20C 116(2) . .
C19 C20 C20C 100.7(16) . .
O21 C21 O22 123.0(14) . .
O21 C21 C22 112.9(15) . .
O22 C21 C22 124.0(18) . .
O21 C21 C22D 115.1(16) . .
O22 C21 C22D 115.8(17) . .
C22 C21 C22D 27.8(11) . .
C22C C22 C21 104.9(16) . .
C22C C22 C22A 116.7(16) . .
C21 C22 C22A 107.5(15) . .
C22C C22 C22B 114.2(14) . .
C21 C22 C22B 103.5(14) . .
C22A C22 C22B 108.9(14) . .
C22F C22D C21 124(3) . .
C22F C22D C22E 100(3) . .
C21 C22D C22E 119(2) . .
O24 C23 O23 125.3(16) . .
O24 C23 C24 118.3(15) . .
O23 C23 C24 115.1(17) . .
C24B C24 C24C 107.0(19) . .
C24B C24 C23 114.1(19) . .
C24C C24 C23 110.0(16) . .
C24B C24 C24A 110.3(15) . .
C24C C24 C24A 111.4(15) . .
C23 C24 C24A 104.2(14) . .
N9 C25 C26 129.9(14) . .
C25 C26 C27 118.0(12) . .
C30 C27 C26 124.6(12) . .
C30 C27 C28 121.0(13) . .
C26 C27 C28 114.4(12) . .
C29 C28 C27 118.3(15) . .
N9 C29 C28 126.9(15) . .
N11 C30 C27 118.4(12) . .
N11 C30 C31 121.5(12) . .
C27 C30 C31 120.0(12) . .
C32 C31 C30 122.6(13) . .
C31 C32 C35 121.7(13) . .
C31 C32 C33 107.8(14) . .
C35 C32 C33 130.5(13) . .
C34 C33 C32 126.9(16) . .
C33 C34 N11 125.7(14) . .
C33 C34 C47 119.7(14) . .
N11 C34 C47 114.4(12) . .
C36 C35 C40 112.3(15) . .
C36 C35 C32 127.0(13) . .
C40 C35 C32 120.7(14) . .
C37 C36 C35 127.6(15) . .
C36 C37 C38 118.2(14) . .
C39 C38 C37 114.6(13) . .
C39 C38 N12 123.5(14) . .
C37 C38 N12 120.9(14) . .
C40 C39 C38 125.6(14) . .
C39 C40 C35 120.5(17) . .
C42 C41 N12 113.0(17) . .
C44 C43 N12 100.1(17) . .
N10 C45 C46 128.2(15) . .
C47 C46 C45 116.3(15) 1_656 .
C48 C47 C46 117.1(17) . 1_454
C48 C47 C34 121.2(14) . .
C46 C47 C34 121.4(14) 1_454 .
C49 C48 C47 124.1(17) 1_454 .
C48 C49 N10 123.1(16) 1_656 .
C51 C50 N5 123.1(17) . .
C50 C51 C52 121.5(18) . .
C53 C52 C55 123.5(17) . .
C53 C52 C51 113.3(15) . .
C55 C52 C51 123.2(15) . .
C52 C53 C54 120.1(16) . .
N5 C54 C53 121.0(14) . .
N7 C55 C52 115.4(16) . .
N7 C55 C56 118.7(14) . .
C52 C55 C56 125.6(16) . .
C56 C57 C60 116(2) . .
C56 C57 C58 117.3(17) . .
C60 C57 C58 126.8(19) . .
C59 C58 C57 122.6(17) . .
N7 C59 C58 124.0(16) . .
N7 C59 C72 114.5(16) . .
C58 C59 C72 120.9(17) . .
C61 C60 C57 121(2) . .
C61 C60 C65 115.4(19) . .
C57 C60 C65 122.9(19) . .
C60 C61 C62 123.0(19) . .
C63 C62 C61 117.0(18) . .
C64 C63 C62 123(2) . .
C64 C63 N8 107(3) . .
C62 C63 N8 129(3) . .
C63 C64 C65 117.9(18) . .
C64 C65 C60 122.6(18) . .
C67 C66 N8 122(5) . .
C69 C68 N8 111(5) . .
N6 C70 C71 129.9(16) . .
C70 C71 C72 115.1(16) . .
C59 C72 C73 122.7(18) . .
C59 C72 C71 122.3(16) . .
C73 C72 C71 111.3(16) . .
C74 C73 C72 123.5(17) . .
N6 C74 C73 118.5(15) . .
N1 C75 C76 122.2(14) . .
C75 C76 C77 122.4(14) . .
C76 C77 C78 116.3(14) . .
C76 C77 C80 124.0(14) . .
C78 C77 C80 118.3(15) . .
C77 C78 C79 119.4(15) . .
N1 C79 C78 120.3(13) . .
N3 C80 C77 117.5(14) . .
N3 C80 C81 117.8(14) . .
C77 C80 C81 122.7(13) . .
C82 C81 C80 118.7(12) . .
C83 C82 C81 120.9(14) . .
C83 C82 C90 122.6(13) . .
C81 C82 C90 116.4(12) . .
C82 C83 C84 121.8(14) . .
N3 C84 C83 123.6(14) . .
N3 C84 C87 113.6(13) . .
C83 C84 C87 122.7(13) . .
N2 C85 C86 123.1(14) . 1_454
C87 C86 C85 116.5(14) . 1_656
C88 C87 C86 119.6(14) . .
C88 C87 C84 119.4(13) . .
C86 C87 C84 121.0(14) . .
C89 C88 C87 120.9(13) . .
C88 C89 N2 120.4(12) . 1_656
C95 C90 C91 119.7(13) . .
C95 C90 C82 122.4(14) . .
C91 C90 C82 117.6(12) . .
C90 C91 C92 117.9(16) . .
C93 C92 C91 122(2) . .
N4 C93 C92 122.3(19) . .
N4 C93 C94 121.7(15) . .
C92 C93 C94 115.9(18) . .
C95 C94 C93 121.2(16) . .
C90 C95 C94 123.0(15) . .
C96 C97 N4 103.0(15) . .
N4 C98 C99 112.0(14) . .
C75 N1 C79 118.8(13) . .
C75 N1 Fe1 123.5(10) . .
C79 N1 Fe1 117.6(9) . .
C85 N2 C89 118.3(12) . 1_454
C85 N2 Ni1 117.5(9) . .
C89 N2 Ni1 122.6(9) 1_454 .
C84 N3 C80 116.3(13) . .
C93 N4 C98 125.2(14) . .
C93 N4 C97 118.8(18) . .
C98 N4 C97 116.0(18) . .
C50 N5 C54 118.6(13) . .
C50 N5 Fe4 123.1(11) . .
C54 N5 Fe4 117.3(10) . .
C70 N6 C74 118.8(13) . .
C70 N6 Fe2 122.7(11) . .
C74 N6 Fe2 117.8(9) . .
C59 N7 C55 120.4(14) . .
C63 N8 C66 104(4) . .
C63 N8 C68 125(4) . .
C66 N8 C68 127(4) . .
C25 N9 C29 112.4(13) . .
C25 N9 Ni2 124.6(10) . .
C29 N9 Ni2 123.0(9) . .
C45 N10 C49 110.2(14) . .
C45 N10 Fe3 125.0(10) . .
C49 N10 Fe3 124.8(11) . .
C34 N11 C30 115.4(11) . .
C38 N12 C41 120.4(15) . .
C38 N12 C43 117.9(13) . .
C41 N12 C43 116.0(15) . .
C1 O1 Fe1 132.2(10) . .
Fe1 O1M Fe2 121.4(5) . .
Fe1 O1M Ni1 120.8(5) . .
Fe2 O1M Ni1 117.8(5) . .
C1 O2 Fe2 127.4(9) . .
Ni2 O2M Fe3 121.2(5) . .
Ni2 O2M Fe4 120.3(5) . .
Fe3 O2M Fe4 118.5(4) . .
C3 O3 Fe1 134.5(12) . .
C3 O4 Fe2 130.9(11) . .
C5 O5 Fe1 134.3(7) . .
C5 O6 Ni1 133.7(9) . .
C7 O7 Fe1 131.5(10) . .
C7 O8 Ni1 131.7(9) . .
C9 O9 Ni1 133.0(10) . .
C9 O10 Fe2 130.8(10) . .
C11 O11 Ni1 127.9(9) . .
C11 O12 Fe2 134.2(10) . .
C13 O13 Ni2 127.5(13) . .
C13A O13A Ni2 122.4(11) . .
C13 O14 Fe3 130.2(14) . .
C13A O14A Fe3 119.4(12) . .
C15 O15 Ni2 126.6(9) . .
C15 O16 Fe3 131.0(9) . .
C17 O17 Fe3 133.1(12) . .
C17 O18 Fe4 131.8(10) . .
C19 O19 Fe3 129.0(10) . .
C19 O20 Fe4 127.9(9) . .
C21 O21 Fe4 135.1(10) . .
C21 O22 Ni2 132.1(11) . .
C23 O23 Fe4 132.7(11) . .
C23 O24 Ni2 132.1(10) . .
O1M Fe1 O5 94.7(4) . .
O1M Fe1 O7 96.2(4) . .
O5 Fe1 O7 88.8(4) . .
O1M Fe1 O3 93.7(4) . .
O5 Fe1 O3 171.6(4) . .
O7 Fe1 O3 90.0(5) . .
O1M Fe1 O1 95.9(4) . .
O5 Fe1 O1 89.4(4) . .
O7 Fe1 O1 167.9(4) . .
O3 Fe1 O1 90.1(5) . .
O1M Fe1 N1 179.0(5) . .
O5 Fe1 N1 86.2(4) . .
O7 Fe1 N1 83.3(4) . .
O3 Fe1 N1 85.4(4) . .
O1 Fe1 N1 84.6(4) . .
O1M Fe2 O12 96.8(4) . .
O1M Fe2 O4 94.1(4) . .
O12 Fe2 O4 86.2(4) . .
O1M Fe2 O2 95.1(4) . .
O12 Fe2 O2 168.1(4) . .
O4 Fe2 O2 92.9(5) . .
O1M Fe2 O10 97.3(4) . .
O12 Fe2 O10 90.9(4) . .
O4 Fe2 O10 168.5(5) . .
O2 Fe2 O10 87.7(5) . .
O1M Fe2 N6 178.7(5) . .
O12 Fe2 N6 84.4(4) . .
O4 Fe2 N6 85.6(5) . .
O2 Fe2 N6 83.7(5) . .
O10 Fe2 N6 83.0(5) . .
O2M Fe3 O19 95.7(4) . .
O2M Fe3 O14 99.9(6) . .
O19 Fe3 O14 154.9(5) . .
O2M Fe3 O17 97.0(4) . .
O19 Fe3 O17 93.0(5) . .
O14 Fe3 O17 104.4(6) . .
O2M Fe3 O16 95.1(4) . .
O19 Fe3 O16 86.0(5) . .
O14 Fe3 O16 73.1(5) . .
O17 Fe3 O16 167.9(4) . .
O2M Fe3 O14A 94.2(6) . .
O19 Fe3 O14A 170.0(6) . .
O14 Fe3 O14A 18.7(4) . .
O17 Fe3 O14A 87.6(5) . .
O16 Fe3 O14A 91.2(4) . .
O2M Fe3 N10 176.8(5) . .
O19 Fe3 N10 87.0(5) . .
O14 Fe3 N10 77.0(7) . .
O17 Fe3 N10 84.4(5) . .
O16 Fe3 N10 83.5(4) . .
O14A Fe3 N10 83.1(6) . .
O2M Fe4 O23 94.2(4) . .
O2M Fe4 O18 95.2(4) . .
O23 Fe4 O18 170.2(4) . .
O2M Fe4 O20 95.8(4) . .
O23 Fe4 O20 87.6(5) . .
O18 Fe4 O20 94.1(5) . .
O2M Fe4 O21 93.7(4) . .
O23 Fe4 O21 90.5(5) . .
O18 Fe4 O21 86.2(5) . .
O20 Fe4 O21 170.4(4) . .
O2M Fe4 N5 178.3(5) . .
O23 Fe4 N5 84.7(5) . .
O18 Fe4 N5 85.9(5) . .
O20 Fe4 N5 82.8(4) . .
O21 Fe4 N5 87.6(5) . .
O1M Ni1 O8 95.8(4) . .
O1M Ni1 O9 96.5(4) . .
O8 Ni1 O9 167.8(4) . .
O1M Ni1 O6 93.8(4) . .
O8 Ni1 O6 90.4(4) . .
O9 Ni1 O6 88.7(4) . .
O1M Ni1 O11 96.3(4) . .
O8 Ni1 O11 87.5(4) . .
O9 Ni1 O11 91.2(4) . .
O6 Ni1 O11 169.8(4) . .
O1M Ni1 N2 175.9(5) . .
O8 Ni1 N2 84.2(4) . .
O9 Ni1 N2 83.5(4) . .
O6 Ni1 N2 82.1(4) . .
O11 Ni1 N2 87.7(5) . .
O2M Ni2 O22 97.5(4) . .
O2M Ni2 O24 96.0(4) . .
O22 Ni2 O24 91.9(5) . .
O2M Ni2 O13A 96.2(5) . .
O22 Ni2 O13A 83.7(5) . .
O24 Ni2 O13A 167.5(5) . .
O2M Ni2 O15 94.5(4) . .
O22 Ni2 O15 168.0(4) . .
O24 Ni2 O15 86.6(5) . .
O13A Ni2 O15 95.3(5) . .
O2M Ni2 O13 99.3(6) . .
O22 Ni2 O13 100.9(5) . .
O24 Ni2 O13 158.5(5) . .
O13A Ni2 O13 18.2(4) . .
O15 Ni2 O13 77.3(5) . .
O2M Ni2 N9 176.5(4) . .
O22 Ni2 N9 86.0(4) . .
O24 Ni2 N9 84.8(4) . .
O13A Ni2 N9 83.3(5) . .
O15 Ni2 N9 82.1(4) . .
O13 Ni2 N9 79.1(6) . .
O14 C13 O13 129.0(15) . .
O14 C13 C14 99.2(12) . .
O13 C13 C14 124.5(16) . .
O16 C15 O15 131.2(12) . .
O16 C15 C16D 116.3(13) . .
O15 C15 C16D 105.8(12) . .
O16 C15 C16 111.1(16) . .
O15 C15 C16 114.0(15) . .
C16D C15 C16 51.7(13) . .
C16F C16D C15 109.9(18) . .
C16F C16D C16E 108(2) . .
C15 C16D C16E 111.6(16) . .
O14A C13A O13A 146.9(15) . .
O14A C13A C14C 101.4(13) . .
O13A C13A C14C 111.5(12) . .
C57 C56 C55 116.3(18) . .

loop_
_geom_bond_atom_site_label_1
_geom_bond_atom_site_label_2
_geom_bond_distance
_geom_bond_site_symmetry_2
C1 O1 1.137(19) .
C1 O2 1.32(2) .
C1 C2 1.563(14) .
C2 C2A 1.485(16) .
C2 C2C 1.557(16) .
C2 C2B 1.569(19) .
C3 O3 1.14(2) .
C3 O4 1.29(2) .
C3 C4 1.597(18) .
C4 C4C 1.528(18) .
C4 C4A 1.586(18) .
C4 C4B 1.59(2) .
C5 O6 1.211(13) .
C5 O5 1.294(13) .
C5 C6 1.554(19) .
C6 C6B 1.35(2) .
C6 C6C 1.528(17) .
C6 C6A 1.555(19) .
C7 O7 1.258(16) .
C7 O8 1.276(15) .
C7 C8 1.535(19) .
C8 C8C 1.504(16) .
C8 C8B 1.505(16) .
C8 C8A 1.525(16) .
C9 O9 1.199(17) .
C9 O10 1.299(17) .
C9 C10 1.554(19) .
C9 C10D 1.57(2) .
C10 C10A 1.568(18) .
C10 C10C 1.580(19) .
C10 C10B 1.596(19) .
C10D C10E 1.56(2) .
C11 O12 1.172(17) .
C11 O11 1.302(17) .
C11 C12 1.54(2) .
C12 C12C 1.479(17) .
C12 C12A 1.51(3) .
C12 C12B 1.523(19) .
C14 C13 1.533(17) .
C14 C14D 1.544(5) .
C14A C14C 1.541(17) .
C14B C14C 1.539(16) .
C14C C14E 1.554(15) .
C14C C13A 1.562(13) .
C16 C16A 1.554(11) .
C16 C16B 1.57(2) .
C16 C16C 1.58(2) .
C16 C15 1.58(2) .
C17 O17 1.211(17) .
C17 O18 1.270(17) .
C17 C18 1.60(2) .
C18 C18B 1.44(3) .
C18 C18A 1.522(17) .
C18 C18C 1.59(2) .
C19 O19 1.265(17) .
C19 O20 1.315(19) .
C19 C20 1.52(2) .
C20 C20A 1.49(2) .
C20 C20B 1.520(17) .
C20 C20C 1.557(18) .
C21 O21 1.22(2) .
C21 O22 1.284(19) .
C21 C22 1.548(17) .
C21 C22D 1.549(10) .
C22 C22C 1.535(16) .
C22 C22A 1.553(10) .
C22 C22B 1.631(17) .
C22D C22F 1.54(2) .
C22D C22E 1.55(2) .
C23 O24 1.206(18) .
C23 O23 1.274(18) .
C23 C24 1.576(17) .
C24 C24B 1.528(17) .
C24 C24C 1.549(17) .
C24 C24A 1.594(17) .
C25 N9 1.291(16) .
C25 C26 1.379(17) .
C26 C27 1.417(16) .
C27 C30 1.396(17) .
C27 C28 1.427(19) .
C28 C29 1.410(19) .
C29 N9 1.315(17) .
C30 N11 1.344(15) .
C30 C31 1.432(18) .
C31 C32 1.403(17) .
C32 C35 1.45(2) .
C32 C33 1.48(2) .
C33 C34 1.222(18) .
C34 N11 1.336(16) .
C34 C47 1.531(19) .
C35 C36 1.348(18) .
C35 C40 1.431(19) .
C36 C37 1.271(18) .
C37 C38 1.428(18) .
C38 C39 1.341(18) .
C38 N12 1.442(18) .
C39 C40 1.26(2) .
C41 C42 1.50(3) .
C41 N12 1.50(2) .
C43 C44 1.537(10) .
C43 N12 1.56(2) .
C45 N10 1.275(19) .
C45 C46 1.41(2) .
C46 C47 1.346(19) 1_656
C47 C48 1.32(2) .
C47 C46 1.346(19) 1_454
C48 C49 1.285(19) 1_454
C49 C48 1.285(19) 1_656
C49 N10 1.436(17) .
C50 C51 1.28(2) .
C50 N5 1.297(19) .
C51 C52 1.48(2) .
C52 C53 1.33(2) .
C52 C55 1.469(15) .
C53 C54 1.39(2) .
C54 N5 1.359(17) .
C55 N7 1.40(2) .
C55 C56 1.51(3) .
C57 C56 1.41(3) .
C57 C60 1.41(3) .
C57 C58 1.45(3) .
C58 C59 1.30(2) .
C59 N7 1.298(18) .
C59 C72 1.38(2) .
C60 C61 1.387(17) .
C60 C65 1.423(18) .
C61 C62 1.416(19) .
C62 C63 1.378(19) .
C63 C64 1.372(19) .
C63 N8 1.54(2) .
C64 C65 1.374(17) .
C66 C67 1.546(11) .
C66 N8 1.55(2) .
C68 C69 1.56(2) .
C68 N8 1.59(2) .
C70 N6 1.272(17) .
C70 C71 1.40(2) .
C71 C72 1.54(2) .
C72 C73 1.45(2) .
C73 C74 1.43(2) .
C74 N6 1.389(17) .
C75 N1 1.344(17) .
C75 C76 1.361(18) .
C76 C77 1.390(19) .
C77 C78 1.419(19) .
C77 C80 1.42(2) .
C78 C79 1.422(19) .
C79 N1 1.388(17) .
C80 N3 1.407(18) .
C80 C81 1.52(2) .
C81 C82 1.340(17) .
C82 C83 1.287(17) .
C82 C90 1.512(18) .
C83 C84 1.414(19) .
C84 N3 1.329(17) .
C84 C87 1.577(19) .
C85 N2 1.300(16) .
C85 C86 1.427(18) 1_454
C86 C87 1.37(2) .
C86 C85 1.427(19) 1_656
C87 C88 1.36(2) .
C88 C89 1.354(17) .
C89 N2 1.366(16) 1_656
C90 C95 1.333(18) .
C90 C91 1.41(2) .
C91 C92 1.52(2) .
C92 C93 1.37(3) .
C93 N4 1.29(2) .
C93 C94 1.45(2) .
C94 C95 1.43(2) .
C96 C97 1.535(11) .
C97 N4 1.568(18) .
C98 N4 1.417(18) .
C98 C99 1.512(15) .
N1 Fe1 2.168(12) .
N2 C89 1.366(16) 1_454
N2 Ni1 2.184(11) .
N5 Fe4 2.154(13) .
N6 Fe2 2.179(11) .
N9 Ni2 2.202(11) .
N10 Fe3 2.168(14) .
O1 Fe1 2.036(10) .
O1M Fe1 1.863(9) .
O1M Fe2 1.889(9) .
O1M Ni1 1.925(8) .
O2 Fe2 2.039(11) .
O2M Ni2 1.859(9) .
O2M Fe3 1.900(9) .
O2M Fe4 1.902(9) .
O3 Fe1 2.031(11) .
O4 Fe2 2.030(11) .
O5 Fe1 1.972(8) .
O6 Ni1 2.057(9) .
O7 Fe1 2.031(11) .
O8 Ni1 1.993(9) .
O9 Ni1 2.051(11) .
O10 Fe2 2.043(11) .
O11 Ni1 2.066(12) .
O12 Fe2 1.996(10) .
O13 C13 1.216(16) .
O13 Ni2 2.071(13) .
O13A C13A 1.201(15) .
O13A Ni2 2.023(11) .
O14 C13 1.182(16) .
O14 Fe3 1.988(13) .
O14A C13A 1.13(2) .
O14A Fe3 2.138(14) .
O15 C15 1.227(16) .
O15 Ni2 2.062(10) .
O16 C15 1.173(15) .
O16 Fe3 2.035(10) .
O17 Fe3 1.996(11) .
O18 Fe4 2.001(10) .
O19 Fe3 1.978(11) .
O20 Fe4 2.004(11) .
O21 Fe4 2.040(10) .
O22 Ni2 1.962(10) .
O23 Fe4 1.997(11) .
O24 Ni2 2.004(10) .
C15 C16D 1.553(13) .
C16E C16D 1.564(18) .
C16D C16F 1.483(19) .

loop_
_platon_squeeze_void_nr
_platon_squeeze_void_average_x
_platon_squeeze_void_average_y
_platon_squeeze_void_average_z
_platon_squeeze_void_volume
_platon_squeeze_void_count_electrons
_platon_squeeze_void_content
1 0.054 0.231 0.093 1673 638 ' '
2 -0.068 0.731 0.907 1673 637 ' '
3 0.183 0.493 0.500 7 2 ' '
4 0.309 0.732 0.616 11 5 ' '
5 0.691 0.232 0.384 11 5 ' '
6 0.817 0.993 0.500 7 2 ' '
